data_4038956
loop_
_publ_author_name
'Netreba, E.E.'
'Sarnit, E.A.'
'Shabanov, S.V.'
'Velikozhon, A.A.'

_publ_section_title
;
 New binuclear
 bis(2,4,6,8-tetramethyl-2,4,6,8-tetraazobicyclo(3.3.0)octane-3,7-dione-O,O')-tetraaqua-hexakis(nitrato-O,O')-disamarium(III)
 complex: Synthesis and crystal structure
;
_journal_issue 5
_journal_name_full
;
 Russian Journal of Inorganic Chemistry
;
_journal_page_first 654
_journal_page_last 658
_journal_paper_doi 10.1134/S0036023617050175
_journal_volume 62
_journal_year 2017
_chemical_formula_sum 'C16 H36 N14 O26 Sm2'
_chemical_formula_weight 1141.29
_space_group_IT_number 2
_space_group_name_Hall '-P 1'
_space_group_name_H-M_alt 'P -1'
_symmetry_cell_setting triclinic
_symmetry_Int_Tables_number 2
_symmetry_space_group_name_Hall '-P 1'
_symmetry_space_group_name_H-M 'P -1'
_atom_sites_solution_hydrogens difmap
_audit_creation_date 2016-02-02T12:16:00-00:00
_audit_creation_method 'WinGX routine CIF_UPDATE'
_cell_angle_alpha 74.475(2)
_cell_angle_beta 67.802(2)
_cell_angle_gamma 67.570(2)
_cell_formula_units_Z 1
_cell_length_a 9.8661(2)
_cell_length_b 10.2913(3)
_cell_length_c 10.9629(3)
_cell_measurement_reflns_used 14627
_cell_measurement_temperature 293(2)
_cell_measurement_theta_max 32.836
_cell_measurement_theta_min 3.974
_cell_volume 942.68(5)
_computing_cell_refinement 'CrysAlisPro 1.171.38.41 (Rigaku OD, 2015)'
_computing_data_collection 'CrysAlisPro 1.171.38.41 (Rigaku OD, 2015)'
_computing_data_reduction 'CrysAlisPro 1.171.38.41 (Rigaku OD, 2015)'
_computing_structure_refinement 'SHELXL-2014/7 (Sheldrick, 2014)'
_diffrn_ambient_temperature 293(2)
_diffrn_detector 'CCD plate'
_diffrn_detector_area_resol_mean 16.0302
_diffrn_detector_type Sapphire3
_diffrn_measured_fraction_theta_full 0.998
_diffrn_measured_fraction_theta_max 0.998
_diffrn_measurement_device 'four-circle diffractometer'
_diffrn_measurement_device_type 'Xcalibur, Sapphire3, Gemini'
_diffrn_measurement_method '\w scans'
_diffrn_orient_matrix_type 'CrysAlisPro convention (1999,Acta A55,543-557)'
_diffrn_orient_matrix_UB_11 -0.0540239
_diffrn_orient_matrix_UB_12 -0.02196
_diffrn_orient_matrix_UB_13 0.0585711
_diffrn_orient_matrix_UB_21 -0.0186991
_diffrn_orient_matrix_UB_22 -0.0331611
_diffrn_orient_matrix_UB_23 -0.0377492
_diffrn_orient_matrix_UB_31 0.058497
_diffrn_orient_matrix_UB_32 -0.0640002
_diffrn_orient_matrix_UB_33 0.0114612
_diffrn_radiation_monochromator graphite
_diffrn_radiation_probe x-ray
_diffrn_radiation_type MoK\a
_diffrn_radiation_wavelength 0.71073
_diffrn_reflns_av_R_equivalents 0.0181
_diffrn_reflns_av_unetI/netI 0.0245
_diffrn_reflns_Laue_measured_fraction_full 0.998
_diffrn_reflns_Laue_measured_fraction_max 0.998
_diffrn_reflns_limit_h_max 14
_diffrn_reflns_limit_h_min -14
_diffrn_reflns_limit_k_max 14
_diffrn_reflns_limit_k_min -14
_diffrn_reflns_limit_l_max 15
_diffrn_reflns_limit_l_min -15
_diffrn_reflns_number 17453
_diffrn_reflns_point_group_measured_fraction_full 0.998
_diffrn_reflns_point_group_measured_fraction_max 0.998
_diffrn_reflns_theta_full 25.242
_diffrn_reflns_theta_max 30.507
_diffrn_reflns_theta_min 3.548
_diffrn_source 'fine-focus sealed X-ray tube'
_diffrn_source_type 'Enhance (Mo) X-ray Source'
_exptl_absorpt_coefficient_mu 3.196
_exptl_absorpt_correction_T_max 0.87
_exptl_absorpt_correction_T_min 0.749
_exptl_absorpt_correction_type analytical
_exptl_absorpt_process_details
;
        CrysAlisPro 1.171.38.41 (Rigaku Oxford Diffraction, 2015)
Analytical numeric absorption correction using a multifaceted crystal
                        model based on expressions derived by R.C. Clark & J.S.
        (Clark, R. C. & Reid, J. S. (1995). Acta Cryst. A51, 887-897)
        Empirical absorption correction using spherical harmonics,
 implemented in SCALE3 ABSPACK scaling algorithm.
;
_exptl_crystal_density_diffrn 2.01
_exptl_crystal_description prism
_exptl_crystal_F_000 562
_exptl_crystal_size_max 0.204
_exptl_crystal_size_mid 0.12
_exptl_crystal_size_min 0.092
_refine_diff_density_max 0.358
_refine_diff_density_min -0.78
_refine_diff_density_rms 0.079
_refine_ls_extinction_method none
_refine_ls_goodness_of_fit_ref 1.135
_refine_ls_hydrogen_treatment refall
_refine_ls_matrix_type full
_refine_ls_number_parameters 325
_refine_ls_number_reflns 5736
_refine_ls_number_restraints 10
_refine_ls_restrained_S_all 1.134
_refine_ls_R_factor_all 0.0155
_refine_ls_R_factor_gt 0.0146
_refine_ls_shift/su_max 0.003
_refine_ls_shift/su_mean 0
_refine_ls_structure_factor_coef Fsqd
_refine_ls_weighting_details 'w=1/[\s^2^(Fo^2^)+(0.0194P)^2^+0.1564P] where P=(Fo^2^+2Fc^2^)/3'
_refine_ls_weighting_scheme calc
_refine_ls_wR_factor_gt 0.0378
_refine_ls_wR_factor_ref 0.0381
_reflns_Friedel_coverage 0
_reflns_number_gt 5518
_reflns_number_total 5736
_reflns_threshold_expression 'I > 2\s(I)'
_cod_data_source_file tmp_2ipxhyi
_cod_data_source_block 127_smmk
_cod_database_code 4038956

loop_
_symmetry_equiv_pos_as_xyz
'x, y, z'
'-x, -y, -z'

loop_
_atom_site_label
_atom_site_type_symbol
_atom_site_fract_x
_atom_site_fract_y
_atom_site_fract_z
_atom_site_U_iso_or_equiv
_atom_site_adp_type
_atom_site_occupancy
_atom_site_site_symmetry_order
_atom_site_calc_flag
_atom_site_refinement_flags_posn
_atom_site_refinement_flags_adp
_atom_site_refinement_flags_occupancy
_atom_site_disorder_assembly
_atom_site_disorder_group
C1 C 0.3256(2) 0.90747(18) 0.97094(18) 0.0359(3) Uani 1 1 d . . . . .
C2 C 0.57061(17) 0.75612(15) 1.01370(14) 0.0248(3) Uani 1 1 d . . . . .
C3 C 0.7754(2) 0.6111(2) 1.1173(2) 0.0401(4) Uani 1 1 d . . . . .
C4 C 0.4243(2) 0.63939(19) 0.6891(2) 0.0469(5) Uani 1 1 d D . . . .
C5 C 0.63832(17) 0.51911(16) 0.78511(15) 0.0275(3) Uani 1 1 d . . . . .
C6 C 0.8601(3) 0.3468(3) 0.8561(3) 0.0578(6) Uani 1 1 d . . . . .
C7 C 0.35015(16) 0.71682(15) 1.17257(14) 0.0236(2) Uani 1 1 d . . . . .
C8 C 0.49251(16) 0.62326(15) 1.21882(14) 0.0239(2) Uani 1 1 d . . . . .
N1 N 0.51092(16) 1.05480(14) 0.67514(14) 0.0313(3) Uani 1 1 d . . . . .
N2 N 0.98923(15) 0.85237(16) 0.80671(14) 0.0335(3) Uani 1 1 d . . . . .
N3 N 1.11361(16) 0.62343(14) 0.54849(14) 0.0323(3) Uani 1 1 d . . . . .
N4 N 0.71610(16) 0.38639(15) 0.82921(15) 0.0331(3) Uani 1 1 d . . . . .
N5 N 0.51119(15) 0.52028(13) 0.76487(14) 0.0282(2) Uani 1 1 d . . . . .
N6 N 0.61974(15) 0.65647(15) 1.10948(13) 0.0293(3) Uani 1 1 d . . . . .
N7 N 0.41665(15) 0.78745(14) 1.04250(13) 0.0283(2) Uani 1 1 d . . . . .
O1 O 0.53224(14) 0.93690(12) 0.64475(13) 0.0344(2) Uani 1 1 d . . . . .
O2 O 0.39836(19) 1.15764(16) 0.66669(19) 0.0635(5) Uani 1 1 d . . . . .
O3 O 0.60968(14) 1.06221(12) 0.71716(13) 0.0344(2) Uani 1 1 d . . . . .
O4 O 0.91050(13) 0.95158(12) 0.73813(11) 0.0306(2) Uani 1 1 d . . . . .
O5 O 1.0620(2) 0.8779(2) 0.8597(2) 0.0712(5) Uani 1 1 d . . . . .
O6 O 0.98709(14) 0.72926(13) 0.81406(13) 0.0392(3) Uani 1 1 d . . . . .
O7 O 1.07713(14) 0.75729(12) 0.52972(13) 0.0378(3) Uani 1 1 d . . . . .
O8 O 1.24338(17) 0.54829(17) 0.49758(17) 0.0613(4) Uani 1 1 d . . . . .
O9 O 1.00861(16) 0.57038(13) 0.62269(14) 0.0403(3) Uani 1 1 d . . . . .
O10 O 0.83067(16) 0.99874(14) 0.48662(13) 0.0368(3) Uani 1 1 d . . . . .
O11 O 0.80181(18) 0.74017(16) 0.47940(15) 0.0406(3) Uani 1 1 d . . . . .
O12 O 0.65342(13) 0.81370(12) 0.91491(11) 0.0316(2) Uani 1 1 d . . . . .
O13 O 0.67835(15) 0.62551(13) 0.76628(14) 0.0404(3) Uani 1 1 d . . . . .
Sm1 Sm 0.79146(2) 0.80847(2) 0.68212(2) 0.02075(3) Uani 1 1 d . . . . .
H1 H 0.890(4) 0.429(4) 0.843(4) 0.109(7) Uiso 1 1 d . . . . .
H2 H 0.856(4) 0.304(4) 0.941(3) 0.109(7) Uiso 1 1 d D . . . .
H3 H 0.934(4) 0.289(4) 0.801(3) 0.109(7) Uiso 1 1 d D . . . .
H4 H 0.457(2) 0.7107(17) 0.682(2) 0.096(6) Uiso 1 1 d D . . . .
H5 H 0.446(3) 0.617(3) 0.6100(11) 0.096(6) Uiso 1 1 d D . . . .
H6 H 0.3245(7) 0.660(2) 0.731(2) 0.096(6) Uiso 1 1 d D . . . .
H7 H 0.336(3) 0.885(2) 0.890(2) 0.069(5) Uiso 1 1 d D . . . .
H8 H 0.356(2) 0.983(2) 0.950(2) 0.069(5) Uiso 1 1 d D . . . .
H9 H 0.224(2) 0.933(3) 1.013(2) 0.069(5) Uiso 1 1 d D . . . .
H10 H 0.835(3) 0.648(3) 1.046(3) 0.070(5) Uiso 1 1 d . . . . .
H11 H 0.821(3) 0.515(3) 1.110(3) 0.070(5) Uiso 1 1 d . . . . .
H12 H 0.778(3) 0.621(3) 1.194(3) 0.070(5) Uiso 1 1 d . . . . .
H13 H 0.490(2) 0.640(2) 1.300(2) 0.033(3) Uiso 1 1 d . . . . .
H14 H 0.280(2) 0.784(2) 1.230(2) 0.033(3) Uiso 1 1 d . . . . .
H15 H 0.899(3) 0.991(3) 0.417(3) 0.065(8) Uiso 1 1 d . . . . .
H16 H 0.819(4) 1.077(4) 0.493(3) 0.081(10) Uiso 1 1 d . . . . .
H17 H 0.745(3) 0.789(3) 0.444(3) 0.048(7) Uiso 1 1 d . . . . .
H18 H 0.819(4) 0.662(4) 0.476(3) 0.086(11) Uiso 1 1 d . . . . .

loop_
_atom_site_aniso_label
_atom_site_aniso_U_11
_atom_site_aniso_U_22
_atom_site_aniso_U_33
_atom_site_aniso_U_23
_atom_site_aniso_U_13
_atom_site_aniso_U_12
C1 0.0354(8) 0.0334(8) 0.0361(8) 0.0045(7) -0.0136(7) -0.0117(7)
C2 0.0286(6) 0.0244(6) 0.0241(6) -0.0054(5) -0.0051(5) -0.0128(5)
C3 0.0262(7) 0.0475(10) 0.0428(9) 0.0024(8) -0.0109(7) -0.0135(7)
C4 0.0394(9) 0.0287(8) 0.0683(13) 0.0061(8) -0.0211(9) -0.0105(7)
C5 0.0315(7) 0.0267(6) 0.0263(6) -0.0052(5) -0.0023(5) -0.0170(6)
C6 0.0533(12) 0.0566(13) 0.0809(17) 0.0220(12) -0.0428(12) -0.0355(11)
C7 0.0254(6) 0.0212(6) 0.0242(6) -0.0040(5) -0.0036(5) -0.0107(5)
C8 0.0271(6) 0.0234(6) 0.0237(6) -0.0029(5) -0.0055(5) -0.0133(5)
N1 0.0338(7) 0.0260(6) 0.0330(6) -0.0054(5) -0.0156(5) -0.0023(5)
N2 0.0242(6) 0.0462(8) 0.0297(6) -0.0074(6) -0.0087(5) -0.0090(5)
N3 0.0326(6) 0.0289(6) 0.0317(6) -0.0091(5) -0.0068(5) -0.0059(5)
N4 0.0345(7) 0.0305(6) 0.0427(7) 0.0021(6) -0.0169(6) -0.0194(5)
N5 0.0289(6) 0.0211(5) 0.0348(6) -0.0028(5) -0.0072(5) -0.0114(5)
N6 0.0257(6) 0.0328(6) 0.0300(6) 0.0023(5) -0.0074(5) -0.0158(5)
N7 0.0268(6) 0.0273(6) 0.0276(6) 0.0013(5) -0.0060(5) -0.0111(5)
O1 0.0352(6) 0.0297(5) 0.0435(6) -0.0091(5) -0.0158(5) -0.0096(4)
O2 0.0620(9) 0.0440(8) 0.0898(12) -0.0294(8) -0.0540(9) 0.0211(7)
O3 0.0368(6) 0.0283(5) 0.0438(7) -0.0084(5) -0.0192(5) -0.0074(5)
O4 0.0312(5) 0.0297(5) 0.0340(5) -0.0042(4) -0.0122(4) -0.0110(4)
O5 0.0680(11) 0.0875(13) 0.0862(13) -0.0202(10) -0.0538(10) -0.0191(9)
O6 0.0331(6) 0.0351(6) 0.0404(6) 0.0042(5) -0.0123(5) -0.0069(5)
O7 0.0392(6) 0.0265(5) 0.0420(7) -0.0045(5) -0.0052(5) -0.0120(5)
O8 0.0404(8) 0.0521(9) 0.0625(10) -0.0235(8) 0.0050(7) 0.0054(6)
O9 0.0408(7) 0.0281(6) 0.0505(8) -0.0010(5) -0.0123(6) -0.0141(5)
O10 0.0413(7) 0.0300(6) 0.0328(6) 0.0026(5) -0.0042(5) -0.0163(5)
O11 0.0513(8) 0.0320(6) 0.0445(7) -0.0108(6) -0.0264(6) -0.0044(6)
O12 0.0336(6) 0.0354(6) 0.0254(5) -0.0023(4) -0.0020(4) -0.0191(5)
O13 0.0472(7) 0.0323(6) 0.0487(7) -0.0039(5) -0.0090(6) -0.0269(5)
Sm1 0.02179(4) 0.01724(4) 0.02391(4) -0.00120(2) -0.00651(3) -0.00861(3)

loop_
_atom_type_symbol
_atom_type_description
_atom_type_scat_dispersion_real
_atom_type_scat_dispersion_imag
_atom_type_scat_source
C C 0.0033 0.0016 'International Tables Vol C Tables 4.2.6.8 and 6.1.1.4'
H H 0 0 'International Tables Vol C Tables 4.2.6.8 and 6.1.1.4'
N N 0.0061 0.0033 'International Tables Vol C Tables 4.2.6.8 and 6.1.1.4'
O O 0.0106 0.006 'International Tables Vol C Tables 4.2.6.8 and 6.1.1.4'
Sm Sm -0.1638 3.4418 'International Tables Vol C Tables 4.2.6.8 and 6.1.1.4'

loop_
_exptl_crystal_face_index_h
_exptl_crystal_face_index_k
_exptl_crystal_face_index_l
_exptl_crystal_face_perp_dist
-3 0 13 0.0632
1 -1 -14 0.0408
0 -13 0 0.0769
2 14 0 0.0787
11 -1 10 0.0373
-12 -1 -11 0.0455
-8 7 -1 0.0719
-13 -1 0 0.0418
-12 -7 2 0.0612
12 0 -1 0.0512

loop_
_geom_angle_atom_site_label_1
_geom_angle_atom_site_label_2
_geom_angle_atom_site_label_3
_geom_angle
_geom_angle_site_symmetry_1
_geom_angle_site_symmetry_3
_geom_angle_publ_flag
N7 C1 H7 110.2(16) . . ?
N7 C1 H8 112.7(16) . . ?
H7 C1 H8 105.5(18) . . ?
N7 C1 H9 114.6(16) . . ?
H7 C1 H9 104.5(18) . . ?
H8 C1 H9 108.8(18) . . ?
O12 C2 N6 125.29(14) . . ?
O12 C2 N7 124.74(14) . . ?
N6 C2 N7 109.95(12) . . ?
N6 C3 H10 111.1(18) . . ?
N6 C3 H11 109.0(17) . . ?
H10 C3 H11 101(2) . . ?
N6 C3 H12 113.1(18) . . ?
H10 C3 H12 115(3) . . ?
H11 C3 H12 107(2) . . ?
N5 C4 H4 105.2(16) . . ?
N5 C4 H5 108.8(17) . . ?
H4 C4 H5 110.7(4) . . ?
N5 C4 H6 110.8(17) . . ?
H4 C4 H6 110.7(4) . . ?
H5 C4 H6 110.5(4) . . ?
O13 C5 N4 124.48(15) . . ?
O13 C5 N5 124.91(15) . . ?
N4 C5 N5 110.61(12) . . ?
N4 C6 H1 110(2) . . ?
N4 C6 H2 114(2) . . ?
H1 C6 H2 106(3) . . ?
N4 C6 H3 110(2) . . ?
H1 C6 H3 108(3) . . ?
H2 C6 H3 108(3) . . ?
N7 C7 N4 114.51(12) . 2_667 ?
N7 C7 C8 103.35(11) . . ?
N4 C7 C8 103.08(11) 2_667 . ?
N7 C7 H14 110.6(13) . . ?
N4 C7 H14 112.1(12) 2_667 . ?
C8 C7 H14 112.6(12) . . ?
N6 C8 N5 114.87(12) . 2_667 ?
N6 C8 C7 103.07(11) . . ?
N5 C8 C7 103.48(11) 2_667 . ?
N6 C8 H13 111.3(12) . . ?
N5 C8 H13 108.9(12) 2_667 . ?
C7 C8 H13 115.0(12) . . ?
O2 N1 O3 120.59(14) . . ?
O2 N1 O1 122.11(14) . . ?
O3 N1 O1 117.29(12) . . ?
O2 N1 Sm1 177.30(14) . . ?
O3 N1 Sm1 59.81(7) . . ?
O1 N1 Sm1 57.62(7) . . ?
O5 N2 O6 122.89(16) . . ?
O5 N2 O4 120.83(17) . . ?
O6 N2 O4 116.28(13) . . ?
O5 N2 Sm1 175.87(14) . . ?
O6 N2 Sm1 60.30(8) . . ?
O4 N2 Sm1 56.10(7) . . ?
O8 N3 O9 121.12(15) . . ?
O8 N3 O7 122.16(16) . . ?
O9 N3 O7 116.72(13) . . ?
C5 N4 C6 124.95(14) . . ?
C5 N4 C7 111.42(12) . 2_667 ?
C6 N4 C7 123.02(15) . 2_667 ?
C5 N5 C8 110.98(12) . 2_667 ?
C5 N5 C4 123.14(13) . . ?
C8 N5 C4 122.03(13) 2_667 . ?
C2 N6 C8 111.78(12) . . ?
C2 N6 C3 123.98(13) . . ?
C8 N6 C3 122.91(13) . . ?
C2 N7 C7 111.52(12) . . ?
C2 N7 C1 122.90(13) . . ?
C7 N7 C1 123.20(13) . . ?
N1 O1 Sm1 97.39(9) . . ?
N1 O3 Sm1 95.20(8) . . ?
N2 O4 Sm1 98.83(9) . . ?
N2 O6 Sm1 94.90(9) . . ?
N3 O7 Sm1 97.36(9) . . ?
N3 O9 Sm1 97.23(9) . . ?
Sm1 O10 H15 127(2) . . ?
Sm1 O10 H16 124(2) . . ?
H15 O10 H16 99(3) . . ?
Sm1 O11 H17 117.5(19) . . ?
Sm1 O11 H18 120(3) . . ?
H17 O11 H18 112(3) . . ?
C2 O12 Sm1 143.50(10) . . ?
C5 O13 Sm1 166.47(12) . . ?
O13 Sm1 O12 70.29(4) . . ?
O13 Sm1 O11 76.98(5) . . ?
O12 Sm1 O11 143.56(5) . . ?
O13 Sm1 O4 144.24(4) . . ?
O12 Sm1 O4 79.10(4) . . ?
O11 Sm1 O4 136.79(5) . . ?
O13 Sm1 O10 141.34(5) . . ?
O12 Sm1 O10 133.20(4) . . ?
O11 Sm1 O10 68.81(5) . . ?
O4 Sm1 O10 73.98(4) . . ?
O13 Sm1 O1 79.57(4) . . ?
O12 Sm1 O1 86.11(4) . . ?
O11 Sm1 O1 72.39(4) . . ?
O4 Sm1 O1 117.01(4) . . ?
O10 Sm1 O1 73.49(4) . . ?
O13 Sm1 O3 116.69(4) . . ?
O12 Sm1 O3 70.80(4) . . ?
O11 Sm1 O3 112.22(4) . . ?
O4 Sm1 O3 67.45(4) . . ?
O10 Sm1 O3 63.75(4) . . ?
O1 Sm1 O3 49.94(4) . . ?
O13 Sm1 O6 101.23(4) . . ?
O12 Sm1 O6 70.70(4) . . ?
O11 Sm1 O6 132.80(5) . . ?
O4 Sm1 O6 49.85(4) . . ?
O10 Sm1 O6 115.00(4) . . ?
O1 Sm1 O6 154.63(4) . . ?
O3 Sm1 O6 110.34(4) . . ?
O13 Sm1 O7 120.33(4) . . ?
O12 Sm1 O7 137.41(4) . . ?
O11 Sm1 O7 73.78(5) . . ?
O4 Sm1 O7 71.94(4) . . ?
O10 Sm1 O7 66.85(4) . . ?
O1 Sm1 O7 134.82(4) . . ?
O3 Sm1 O7 122.30(4) . . ?
O6 Sm1 O7 66.79(4) . . ?
O13 Sm1 O9 72.27(4) . . ?
O12 Sm1 O9 115.30(4) . . ?
O11 Sm1 O9 67.33(5) . . ?
O4 Sm1 O9 106.33(4) . . ?
O10 Sm1 O9 108.72(4) . . ?
O1 Sm1 O9 134.78(4) . . ?
O3 Sm1 O9 170.95(4) . . ?
O6 Sm1 O9 67.40(4) . . ?
O7 Sm1 O9 48.66(4) . . ?
O13 Sm1 N1 99.18(4) . . ?
O12 Sm1 N1 78.35(4) . . ?
O11 Sm1 N1 91.77(4) . . ?
O4 Sm1 N1 92.11(4) . . ?
O10 Sm1 N1 65.36(4) . . ?
O1 Sm1 N1 24.99(4) . . ?
O3 Sm1 N1 24.99(4) . . ?
O6 Sm1 N1 134.06(4) . . ?
O7 Sm1 N1 132.12(4) . . ?
O9 Sm1 N1 158.55(4) . . ?
O13 Sm1 N2 123.12(5) . . ?
O12 Sm1 N2 72.40(4) . . ?
O11 Sm1 N2 141.86(5) . . ?
O4 Sm1 N2 25.08(4) . . ?
O10 Sm1 N2 95.27(4) . . ?
O1 Sm1 N2 138.01(4) . . ?
O3 Sm1 N2 88.52(4) . . ?
O6 Sm1 N2 24.80(4) . . ?
O7 Sm1 N2 68.08(4) . . ?
O9 Sm1 N2 87.21(4) . . ?
N1 Sm1 N2 113.43(4) . . ?

loop_
_geom_bond_atom_site_label_1
_geom_bond_atom_site_label_2
_geom_bond_distance
_geom_bond_site_symmetry_2
_geom_bond_publ_flag
C1 N7 1.454(2) . ?
C1 H7 0.936(19) . ?
C1 H8 0.886(19) . ?
C1 H9 0.898(19) . ?
C2 O12 1.2446(17) . ?
C2 N6 1.3484(19) . ?
C2 N7 1.3525(19) . ?
C3 N6 1.454(2) . ?
C3 H10 0.87(3) . ?
C3 H11 0.93(3) . ?
C3 H12 0.89(3) . ?
C4 N5 1.455(2) . ?
C4 H4 0.881(2) . ?
C4 H5 0.882(2) . ?
C4 H6 0.882(2) . ?
C5 O13 1.2430(17) . ?
C5 N4 1.347(2) . ?
C5 N5 1.3491(19) . ?
C6 N4 1.443(2) . ?
C6 H1 0.96(4) . ?
C6 H2 0.91(3) . ?
C6 H3 0.88(3) . ?
C7 N7 1.4472(18) . ?
C7 N4 1.4513(18) 2_667 ?
C7 C8 1.550(2) . ?
C7 H14 0.95(2) . ?
C8 N6 1.4493(18) . ?
C8 N5 1.4527(18) 2_667 ?
C8 H13 0.95(2) . ?
N1 O2 1.2208(18) . ?
N1 O3 1.2579(18) . ?
N1 O1 1.2634(17) . ?
N1 Sm1 2.9656(13) . ?
N2 O5 1.2093(19) . ?
N2 O6 1.2556(19) . ?
N2 O4 1.2791(18) . ?
N2 Sm1 2.9822(13) . ?
N3 O8 1.2183(19) . ?
N3 O9 1.2610(19) . ?
N3 O7 1.2631(17) . ?
N4 C7 1.4513(18) 2_667 ?
N5 C8 1.4527(18) 2_667 ?
O1 Sm1 2.5255(12) . ?
O3 Sm1 2.5740(12) . ?
O4 Sm1 2.5048(11) . ?
O6 Sm1 2.6000(13) . ?
O7 Sm1 2.6062(12) . ?
O9 Sm1 2.6100(13) . ?
O10 Sm1 2.5065(12) . ?
O10 H15 0.80(3) . ?
O10 H16 0.79(3) . ?
O11 Sm1 2.4605(13) . ?
O11 H17 0.75(3) . ?
O11 H18 0.77(3) . ?
O12 Sm1 2.4005(11) . ?
O13 Sm1 2.3532(11) . ?

loop_
_geom_hbond_atom_site_label_D
_geom_hbond_atom_site_label_H
_geom_hbond_atom_site_label_A
_geom_hbond_distance_DH
_geom_hbond_distance_HA
_geom_hbond_distance_DA
_geom_hbond_angle_DHA
_geom_hbond_site_symmetry_A
C7 H14 O3 0.95(2) 2.513(19) 3.0514(18) 116.2(14) 2_677
O10 H16 O7 0.79(3) 2.22(3) 2.9227(18) 148(3) 2_776
O11 H17 O2 0.75(3) 2.03(3) 2.7339(19) 156(3) 2_676
C6 H1 O9 0.96(4) 2.57(4) 3.252(3) 128(3) .
C4 H4 O1 0.881(2) 2.594(4) 3.470(2) 174(2) .
O10 H15 N2 0.80(3) 2.65(3) 3.3118(19) 141(3) 2_776
O10 H15 O4 0.80(3) 2.16(3) 2.9018(17) 154(3) 2_776
C3 H10 O6 0.87(3) 2.52(3) 3.379(2) 167(2) .
O11 H18 O8 0.77(3) 2.38(3) 3.098(2) 156(3) 2_766
O11 H18 O9 0.77(3) 2.58(3) 3.2766(19) 151(3) 2_766
C3 H11 O6 0.93(3) 2.65(3) 3.462(2) 146(2) 2_767
C6 H2 O5 0.91(3) 2.63(4) 3.500(3) 160(3) 2_767
C7 H14 O3 0.95(2) 2.513(19) 3.0514(18) 116.2(14) 2_677
O10 H16 O7 0.79(3) 2.22(3) 2.9227(18) 148(3) 2_776
O11 H17 O2 0.75(3) 2.03(3) 2.7339(19) 156(3) 2_676
C6 H1 O9 0.96(4) 2.57(4) 3.252(3) 128(3) .
C4 H4 O1 0.881(2) 2.594(4) 3.470(2) 174(2) .
O10 H15 N2 0.80(3) 2.65(3) 3.3118(19) 141(3) 2_776
O10 H15 O4 0.80(3) 2.16(3) 2.9018(17) 154(3) 2_776
C3 H10 O6 0.87(3) 2.52(3) 3.379(2) 167(2) .
O11 H18 O8 0.77(3) 2.38(3) 3.098(2) 156(3) 2_766
O11 H18 O9 0.77(3) 2.58(3) 3.2766(19) 151(3) 2_766
C3 H11 O6 0.93(3) 2.65(3) 3.462(2) 146(2) 2_767
C6 H2 O5 0.91(3) 2.63(4) 3.500(3) 160(3) 2_767
